data_1566852
loop_
_publ_author_name
'Peel, Andrew J.'
'Terzopoulos, Alexandros'
'Jethwa, Rajesh B.'
'Choudhury, Dipanjana'
'Niu, Hao-Che'
'Bond, Andrew D.'
'Slaughter, Jonathan'
'Wright, Dominic S.'

_publ_section_title
;
 A chiral phosphazane reagent strategy for the determination of
 enantiomeric excess of amines
;
_journal_name_full 'Chemical Science'
_journal_paper_doi 10.1039/D2SC01692C
_journal_year 2022
_chemical_absolute_configuration ad
_chemical_formula_moiety 'C18 H35 Cl N2 O P2'
_chemical_formula_sum 'C18 H35 Cl N2 O P2'
_chemical_formula_weight 392.87
_space_group_crystal_system monoclinic
_space_group_IT_number 4
_space_group_name_Hall 'P 2yb'
_space_group_name_H-M_alt 'P 1 21 1'
_atom_sites_solution_hydrogens geom
_atom_sites_solution_primary dual
_atom_sites_solution_secondary difmap
_audit_creation_method SHELXL-2018/3
_audit_update_record
;
2021-08-26 deposited with the CCDC.	2022-04-12 downloaded from the CCDC.
;
_cell_angle_alpha 90
_cell_angle_beta 114.8686(9)
_cell_angle_gamma 90
_cell_formula_units_Z 4
_cell_length_a 10.2116(2)
_cell_length_b 22.6532(5)
_cell_length_c 10.5288(2)
_cell_measurement_reflns_used 38732
_cell_measurement_temperature 180(2)
_cell_measurement_theta_max 27.48
_cell_measurement_theta_min 1.00
_cell_volume 2209.74(8)
_computing_cell_refinement 'HKL Scalepack (Otwinowski & Minor, 1997)'
_computing_data_collection 'COLLECT (Nonius, 1999)'
_computing_data_reduction 'HKL Denzo and Scalepack (Otwinowski & Minor, 1997)'
_computing_molecular_graphics 'Mercury (Macrae et al., 2008)'
_computing_publication_material SHELXL
_computing_structure_refinement 'SHELXL (Sheldrick, 2015)'
_computing_structure_solution 'SHELXT (Sheldrick, 2015)'
_diffrn_ambient_temperature 180(2)
_diffrn_measured_fraction_theta_full 0.987
_diffrn_measured_fraction_theta_max 0.964
_diffrn_measurement_device_type 'Nonius KappaCCD'
_diffrn_measurement_method '\w and \f-scans'
_diffrn_radiation_type MoK\a
_diffrn_radiation_wavelength 0.71073
_diffrn_reflns_av_R_equivalents 0.0337
_diffrn_reflns_av_unetI/netI 0.0472
_diffrn_reflns_Laue_measured_fraction_full 0.987
_diffrn_reflns_Laue_measured_fraction_max 0.964
_diffrn_reflns_limit_h_max 12
_diffrn_reflns_limit_h_min -13
_diffrn_reflns_limit_k_max 29
_diffrn_reflns_limit_k_min -25
_diffrn_reflns_limit_l_max 13
_diffrn_reflns_limit_l_min -12
_diffrn_reflns_number 16786
_diffrn_reflns_point_group_measured_fraction_full 0.856
_diffrn_reflns_point_group_measured_fraction_max 0.798
_diffrn_reflns_theta_full 25.242
_diffrn_reflns_theta_max 27.469
_diffrn_reflns_theta_min 3.567
_diffrn_source 'fine-focus sealed tube'
_exptl_absorpt_coefficient_mu 0.326
_exptl_absorpt_correction_T_max 1.002
_exptl_absorpt_correction_T_min 0.792
_exptl_absorpt_correction_type multi-scan
_exptl_absorpt_process_details 'SORTAV (Blessing, 1995)'
_exptl_crystal_colour colourless
_exptl_crystal_density_diffrn 1.181
_exptl_crystal_description block
_exptl_crystal_F_000 848
_exptl_crystal_size_max 0.500
_exptl_crystal_size_mid 0.400
_exptl_crystal_size_min 0.350
_refine_diff_density_max 0.226
_refine_diff_density_min -0.157
_refine_diff_density_rms 0.037
_refine_ls_abs_structure_details
;
Flack x determined using 2428 quotients [(I+)-(I-)]/[(I+)+(I-)]
(Parsons, Flack and Wagner, Acta Cryst. B69 (2013) 249-259).
;
_refine_ls_abs_structure_Flack 0.07(5)
_refine_ls_extinction_method none
_refine_ls_goodness_of_fit_ref 1.035
_refine_ls_hydrogen_treatment constr
_refine_ls_matrix_type full
_refine_ls_number_parameters 451
_refine_ls_number_reflns 8105
_refine_ls_number_restraints 1
_refine_ls_restrained_S_all 1.035
_refine_ls_R_factor_all 0.0451
_refine_ls_R_factor_gt 0.0356
_refine_ls_shift/su_max 0.000
_refine_ls_shift/su_mean 0.000
_refine_ls_structure_factor_coef Fsqd
_refine_ls_weighting_details 'w=1/[\s^2^(Fo^2^)+(0.0558P)^2^] where P=(Fo^2^+2Fc^2^)/3'
_refine_ls_weighting_scheme calc
_refine_ls_wR_factor_gt 0.0913
_refine_ls_wR_factor_ref 0.0940
_reflns_Friedel_coverage 0.615
_reflns_Friedel_fraction_full 0.717
_reflns_Friedel_fraction_max 0.624
_reflns_number_gt 6708
_reflns_number_total 8105
_reflns_threshold_expression 'I > 2\s(I)'
_cod_data_source_file d2sc01692c3.cif
_cod_data_source_block 1
_cod_original_cell_volume 2209.73(8)
_cod_original_sg_symbol_H-M 'P 21'
_cod_database_code 1566852
_cambridge_user_name 'Andrew Peel'
_cambridge_user_crsid ajp208
_cambridge_supervisor_name 'Dominic Wright'
_cambridge_supervisor_crsid dsw1000
_cambridge_crystallographer_name 'Andrew Peel'
_cambridge_crystallographer_crsid ajp208
_cambridge_sample_id AJP525A
_cambridge_data_id DW_K1_0043
_shelx_space_group_comment
;
The symmetry employed for this shelxl refinement is uniquely defined
by the following loop, which should always be used as a source of
symmetry information in preference to the above space-group names.
They are only intended as comments.
;
_shelx_estimated_absorpt_t_min 0.854
_shelx_estimated_absorpt_t_max 0.895

loop_
_space_group_symop_operation_xyz
'x, y, z'
'-x, y+1/2, -z'

loop_
_atom_site_label
_atom_site_type_symbol
_atom_site_fract_x
_atom_site_fract_y
_atom_site_fract_z
_atom_site_U_iso_or_equiv
_atom_site_adp_type
_atom_site_occupancy
_atom_site_site_symmetry_order
_atom_site_calc_flag
_atom_site_refinement_flags_posn
_atom_site_refinement_flags_adp
_atom_site_refinement_flags_occupancy
_atom_site_disorder_assembly
_atom_site_disorder_group
Cl1 Cl 0.10780(10) 0.50277(4) 0.72892(9) 0.0530(2) Uani 1 1 d . . . . .
P1 P 0.24731(9) 0.57027(4) 0.86330(9) 0.0388(2) Uani 1 1 d . . . . .
P2 P 0.18674(8) 0.67640(4) 0.76903(8) 0.03402(19) Uani 1 1 d . . . . .
O1 O 0.0521(2) 0.68599(9) 0.6193(2) 0.0340(5) Uani 1 1 d . . . . .
N1 N 0.2800(3) 0.61517(12) 0.7527(3) 0.0354(6) Uani 1 1 d . . . . .
N2 N 0.1327(3) 0.62519(12) 0.8591(3) 0.0367(6) Uani 1 1 d . . . . .
C1 C 0.4062(4) 0.61322(17) 0.7161(4) 0.0459(8) Uani 1 1 d . . . . .
C2 C 0.3980(4) 0.6676(2) 0.6271(5) 0.0656(11) Uani 1 1 d . . . . .
H2A H 0.306242 0.667327 0.543356 0.098 Uiso 1 1 calc R U . . .
H2B H 0.478211 0.666847 0.599234 0.098 Uiso 1 1 calc R U . . .
H2C H 0.404137 0.703329 0.681684 0.098 Uiso 1 1 calc R U . . .
C3 C 0.3951(5) 0.5574(2) 0.6338(5) 0.0782(13) Uani 1 1 d . . . . .
H3A H 0.397924 0.523063 0.691578 0.117 Uiso 1 1 calc R U . . .
H3B H 0.476065 0.555436 0.607161 0.117 Uiso 1 1 calc R U . . .
H3C H 0.303977 0.557459 0.549375 0.117 Uiso 1 1 calc R U . . .
C4 C 0.5451(4) 0.6141(3) 0.8475(5) 0.0889(16) Uani 1 1 d . . . . .
H4A H 0.551007 0.578623 0.902861 0.133 Uiso 1 1 calc R U . . .
H4B H 0.547251 0.649248 0.902750 0.133 Uiso 1 1 calc R U . . .
H4C H 0.627162 0.615118 0.822358 0.133 Uiso 1 1 calc R U . . .
C5 C 0.0727(4) 0.63490(17) 0.9635(3) 0.0418(8) Uani 1 1 d . . . . .
C6 C -0.0198(6) 0.5813(2) 0.9588(5) 0.0840(16) Uani 1 1 d . . . . .
H6A H 0.039866 0.545627 0.980367 0.126 Uiso 1 1 calc R U . . .
H6B H -0.098655 0.577793 0.865080 0.126 Uiso 1 1 calc R U . . .
H6C H -0.059908 0.586171 1.027905 0.126 Uiso 1 1 calc R U . . .
C7 C -0.0182(5) 0.6901(2) 0.9243(4) 0.0785(16) Uani 1 1 d . . . . .
H7A H 0.042929 0.724167 0.929381 0.118 Uiso 1 1 calc R U . . .
H7B H -0.063241 0.695782 0.989253 0.118 Uiso 1 1 calc R U . . .
H7C H -0.093463 0.686210 0.828699 0.118 Uiso 1 1 calc R U . . .
C8 C 0.1918(4) 0.6410(2) 1.1086(4) 0.0644(11) Uani 1 1 d . . . . .
H8A H 0.250435 0.675772 1.112247 0.097 Uiso 1 1 calc R U . . .
H8B H 0.252700 0.605653 1.131569 0.097 Uiso 1 1 calc R U . . .
H8C H 0.149773 0.645597 1.176270 0.097 Uiso 1 1 calc R U . . .
C9 C -0.0416(3) 0.63917(15) 0.5351(3) 0.0348(7) Uani 1 1 d . . . . .
H9A H -0.045885 0.606811 0.597830 0.042 Uiso 1 1 calc R U . . .
C10 C 0.0054(3) 0.61345(17) 0.4252(3) 0.0483(8) Uani 1 1 d . . . . .
H10A H 0.034406 0.571559 0.445296 0.058 Uiso 1 1 calc R U . . .
H10B H 0.086436 0.636226 0.421493 0.058 Uiso 1 1 calc R U . . .
C11 C -0.1324(4) 0.61978(18) 0.2879(4) 0.0542(9) Uani 1 1 d . . . . .
H11A H -0.137716 0.591754 0.212459 0.065 Uiso 1 1 calc R U . . .
C12 C -0.2529(4) 0.61211(17) 0.3360(4) 0.0469(9) Uani 1 1 d . . . . .
C13 C -0.1936(3) 0.66246(16) 0.4483(3) 0.0410(8) Uani 1 1 d . . . . .
C14 C -0.1806(4) 0.71420(16) 0.3584(4) 0.0471(9) Uani 1 1 d . . . . .
H14A H -0.272614 0.736261 0.315108 0.057 Uiso 1 1 calc R U . . .
H14B H -0.103039 0.741741 0.415936 0.057 Uiso 1 1 calc R U . . .
C15 C -0.1441(4) 0.68456(19) 0.2458(4) 0.0572(10) Uani 1 1 d . . . . .
H15A H -0.221795 0.690838 0.150950 0.069 Uiso 1 1 calc R U . . .
H15B H -0.051891 0.699523 0.248537 0.069 Uiso 1 1 calc R U . . .
C16 C -0.2558(5) 0.55101(19) 0.3980(5) 0.0687(12) Uani 1 1 d . . . . .
H16A H -0.287792 0.521452 0.323099 0.103 Uiso 1 1 calc R U . . .
H16B H -0.322636 0.551632 0.442850 0.103 Uiso 1 1 calc R U . . .
H16C H -0.158719 0.540955 0.467628 0.103 Uiso 1 1 calc R U . . .
C17 C -0.4074(4) 0.6250(2) 0.2253(4) 0.0694(13) Uani 1 1 d . . . . .
H17A H -0.435756 0.594919 0.151753 0.104 Uiso 1 1 calc R U . . .
H17B H -0.409833 0.664032 0.184025 0.104 Uiso 1 1 calc R U . . .
H17C H -0.474467 0.624372 0.269854 0.104 Uiso 1 1 calc R U . . .
C18 C -0.2790(4) 0.6778(2) 0.5318(4) 0.0596(10) Uani 1 1 d . . . . .
H18A H -0.229226 0.709176 0.598881 0.089 Uiso 1 1 calc R U . . .
H18B H -0.287499 0.642759 0.582406 0.089 Uiso 1 1 calc R U . . .
H18C H -0.375551 0.691392 0.468063 0.089 Uiso 1 1 calc R U . . .
Cl2 Cl 0.37618(10) 0.49581(4) 0.28843(10) 0.0493(2) Uani 1 1 d . . . . .
O2 O 0.4551(2) 0.31491(9) 0.4076(2) 0.0349(5) Uani 1 1 d . . . . .
P3 P 0.23938(9) 0.42668(4) 0.16124(8) 0.0385(2) Uani 1 1 d . . . . .
P4 P 0.31287(8) 0.32224(3) 0.26270(8) 0.0346(2) Uani 1 1 d . . . . .
N3 N 0.3557(3) 0.37322(11) 0.1635(3) 0.0349(6) Uani 1 1 d . . . . .
N4 N 0.2166(3) 0.38271(11) 0.2786(3) 0.0355(6) Uani 1 1 d . . . . .
C19 C 0.4002(4) 0.36128(15) 0.0470(3) 0.0414(8) Uani 1 1 d . . . . .
C20 C 0.4925(4) 0.30531(18) 0.0835(4) 0.0553(10) Uani 1 1 d . . . . .
H20A H 0.580664 0.312019 0.168751 0.083 Uiso 1 1 calc R U . . .
H20B H 0.518049 0.295348 0.006170 0.083 Uiso 1 1 calc R U . . .
H20C H 0.437796 0.272679 0.098885 0.083 Uiso 1 1 calc R U . . .
C21 C 0.4857(4) 0.41459(19) 0.0365(4) 0.0577(10) Uani 1 1 d . . . . .
H21A H 0.424217 0.449763 0.014115 0.087 Uiso 1 1 calc R U . . .
H21B H 0.518498 0.407907 -0.037488 0.087 Uiso 1 1 calc R U . . .
H21C H 0.569548 0.420442 0.126014 0.087 Uiso 1 1 calc R U . . .
C22 C 0.2672(4) 0.3506(2) -0.0894(3) 0.0566(10) Uani 1 1 d . . . . .
H22A H 0.206275 0.385968 -0.113786 0.085 Uiso 1 1 calc R U . . .
H22B H 0.212544 0.317114 -0.077667 0.085 Uiso 1 1 calc R U . . .
H22C H 0.297319 0.341881 -0.164327 0.085 Uiso 1 1 calc R U . . .
C23 C 0.1059(3) 0.38650(16) 0.3353(3) 0.0421(8) Uani 1 1 d . . . . .
C24 C 0.1801(4) 0.3806(3) 0.4925(4) 0.0766(14) Uani 1 1 d . . . . .
H24A H 0.235015 0.343637 0.517081 0.115 Uiso 1 1 calc R U . . .
H24B H 0.107588 0.380338 0.530641 0.115 Uiso 1 1 calc R U . . .
H24C H 0.245860 0.413982 0.531732 0.115 Uiso 1 1 calc R U . . .
C25 C -0.0026(4) 0.3370(2) 0.2750(5) 0.0653(11) Uani 1 1 d . . . . .
H25A H 0.046925 0.298901 0.302007 0.098 Uiso 1 1 calc R U . . .
H25B H -0.048436 0.340180 0.172703 0.098 Uiso 1 1 calc R U . . .
H25C H -0.076315 0.339926 0.311333 0.098 Uiso 1 1 calc R U . . .
C26 C 0.0300(5) 0.4457(2) 0.2940(6) 0.0836(15) Uani 1 1 d . . . . .
H26A H -0.020027 0.448274 0.191818 0.125 Uiso 1 1 calc R U . . .
H26B H 0.101331 0.477566 0.329221 0.125 Uiso 1 1 calc R U . . .
H26C H -0.040189 0.449590 0.334524 0.125 Uiso 1 1 calc R U . . .
C27 C 0.5456(3) 0.36279(14) 0.4918(3) 0.0339(7) Uani 1 1 d . . . . .
H27A H 0.483895 0.397229 0.490846 0.041 Uiso 1 1 calc R U . . .
C28 C 0.6637(3) 0.38284(16) 0.4464(3) 0.0412(7) Uani 1 1 d . . . . .
H28A H 0.665541 0.357321 0.370864 0.049 Uiso 1 1 calc R U . . .
H28B H 0.648384 0.424272 0.413500 0.049 Uiso 1 1 calc R U . . .
C29 C 0.8042(3) 0.37654(16) 0.5807(3) 0.0443(8) Uani 1 1 d . . . . .
H29A H 0.885419 0.402065 0.583784 0.053 Uiso 1 1 calc R U . . .
C30 C 0.7524(3) 0.38972(16) 0.6959(3) 0.0436(8) Uani 1 1 d . . . . .
C31 C 0.6344(3) 0.34186(15) 0.6449(3) 0.0393(7) Uani 1 1 d . . . . .
C32 C 0.7193(4) 0.28652(17) 0.6385(4) 0.0510(9) Uani 1 1 d . . . . .
H32A H 0.656431 0.258620 0.566174 0.061 Uiso 1 1 calc R U . . .
H32B H 0.761170 0.266088 0.730035 0.061 Uiso 1 1 calc R U . . .
C33 C 0.8391(4) 0.31093(18) 0.6001(4) 0.0557(10) Uani 1 1 d . . . . .
H33A H 0.935995 0.303975 0.676441 0.067 Uiso 1 1 calc R U . . .
H33B H 0.834634 0.292845 0.512806 0.067 Uiso 1 1 calc R U . . .
C34 C 0.8681(4) 0.3794(2) 0.8471(4) 0.0599(10) Uani 1 1 d . . . . .
H34A H 0.825443 0.386435 0.913574 0.090 Uiso 1 1 calc R U . . .
H34B H 0.948909 0.406612 0.866902 0.090 Uiso 1 1 calc R U . . .
H34C H 0.902960 0.338623 0.856491 0.090 Uiso 1 1 calc R U . . .
C35 C 0.6983(4) 0.45333(16) 0.6920(4) 0.0535(9) Uani 1 1 d . . . . .
H35A H 0.624602 0.462189 0.597959 0.080 Uiso 1 1 calc R U . . .
H35B H 0.779222 0.480830 0.715641 0.080 Uiso 1 1 calc R U . . .
H35C H 0.656454 0.457523 0.760002 0.080 Uiso 1 1 calc R U . . .
C36 C 0.5449(4) 0.3336(2) 0.7273(4) 0.0605(11) Uani 1 1 d . . . . .
H36A H 0.608669 0.324603 0.825050 0.091 Uiso 1 1 calc R U . . .
H36B H 0.477126 0.300879 0.687139 0.091 Uiso 1 1 calc R U . . .
H36C H 0.491038 0.369866 0.723174 0.091 Uiso 1 1 calc R U . . .

loop_
_atom_site_aniso_label
_atom_site_aniso_U_11
_atom_site_aniso_U_22
_atom_site_aniso_U_33
_atom_site_aniso_U_23
_atom_site_aniso_U_13
_atom_site_aniso_U_12
Cl1 0.0605(6) 0.0373(5) 0.0602(5) 0.0002(4) 0.0245(5) -0.0030(4)
P1 0.0394(5) 0.0387(5) 0.0397(4) 0.0045(4) 0.0181(4) 0.0080(4)
P2 0.0320(4) 0.0337(5) 0.0355(4) -0.0021(3) 0.0135(3) 0.0016(3)
O1 0.0316(11) 0.0346(13) 0.0342(10) -0.0012(9) 0.0122(9) -0.0003(9)
N1 0.0314(13) 0.0350(16) 0.0419(14) 0.0032(11) 0.0176(12) 0.0049(11)
N2 0.0405(15) 0.0406(17) 0.0356(13) 0.0039(11) 0.0225(12) 0.0080(12)
C1 0.0359(18) 0.059(2) 0.0462(18) 0.0041(17) 0.0205(16) 0.0084(16)
C2 0.056(2) 0.075(3) 0.082(3) 0.010(2) 0.045(2) -0.003(2)
C3 0.078(3) 0.083(3) 0.098(3) -0.008(3) 0.061(3) 0.017(3)
C4 0.036(2) 0.156(5) 0.071(3) 0.022(3) 0.019(2) 0.005(3)
C5 0.0403(18) 0.057(2) 0.0330(15) 0.0026(16) 0.0199(14) 0.0084(16)
C6 0.090(3) 0.105(4) 0.092(3) -0.022(3) 0.072(3) -0.034(3)
C7 0.097(3) 0.101(4) 0.057(2) 0.026(2) 0.052(3) 0.060(3)
C8 0.060(2) 0.089(3) 0.0378(18) -0.003(2) 0.0137(18) 0.014(2)
C9 0.0317(16) 0.0316(18) 0.0415(16) 0.0013(14) 0.0157(14) 0.0004(13)
C10 0.0391(19) 0.057(2) 0.051(2) -0.0123(17) 0.0204(16) -0.0005(16)
C11 0.056(2) 0.061(3) 0.0446(19) -0.0102(17) 0.0209(18) -0.0074(18)
C12 0.0364(19) 0.054(2) 0.0424(18) 0.0031(17) 0.0094(16) -0.0102(17)
C13 0.0303(16) 0.056(2) 0.0365(16) 0.0050(15) 0.0143(14) 0.0023(14)
C14 0.0421(19) 0.050(2) 0.050(2) 0.0081(17) 0.0195(17) 0.0043(16)
C15 0.058(2) 0.072(3) 0.0415(19) 0.0046(18) 0.0203(17) -0.006(2)
C16 0.058(2) 0.061(3) 0.068(3) 0.004(2) 0.008(2) -0.023(2)
C17 0.045(2) 0.089(3) 0.053(2) 0.012(2) 0.0004(19) -0.016(2)
C18 0.0398(19) 0.088(3) 0.059(2) 0.012(2) 0.0293(18) 0.010(2)
Cl2 0.0500(5) 0.0362(5) 0.0597(5) -0.0007(4) 0.0211(4) -0.0035(4)
O2 0.0392(12) 0.0339(12) 0.0330(10) 0.0003(9) 0.0167(9) -0.0015(10)
P3 0.0395(5) 0.0387(5) 0.0366(4) 0.0000(4) 0.0152(4) 0.0043(4)
P4 0.0366(5) 0.0334(5) 0.0343(4) -0.0033(3) 0.0155(4) -0.0017(4)
N3 0.0392(14) 0.0349(16) 0.0337(12) 0.0006(11) 0.0184(11) 0.0042(12)
N4 0.0357(14) 0.0335(16) 0.0414(13) -0.0044(11) 0.0203(12) -0.0008(11)
C19 0.0498(19) 0.047(2) 0.0332(16) 0.0045(15) 0.0228(15) 0.0095(16)
C20 0.071(3) 0.061(3) 0.0458(19) 0.0055(17) 0.0359(19) 0.0231(19)
C21 0.066(2) 0.066(3) 0.056(2) 0.0040(19) 0.041(2) 0.000(2)
C22 0.062(2) 0.070(3) 0.0353(17) -0.0056(18) 0.0171(17) 0.007(2)
C23 0.0326(17) 0.051(2) 0.0470(18) -0.0086(16) 0.0213(15) -0.0022(15)
C24 0.055(2) 0.129(4) 0.057(2) -0.017(3) 0.034(2) 0.002(3)
C25 0.050(2) 0.078(3) 0.077(3) -0.016(2) 0.036(2) -0.017(2)
C26 0.080(3) 0.064(3) 0.139(4) 0.002(3) 0.078(3) 0.014(2)
C27 0.0346(16) 0.0361(19) 0.0331(15) -0.0016(13) 0.0164(13) -0.0018(13)
C28 0.0405(17) 0.0456(19) 0.0404(16) 0.0026(15) 0.0198(14) -0.0039(14)
C29 0.0336(16) 0.053(2) 0.0479(18) -0.0008(16) 0.0189(15) -0.0025(15)
C30 0.0346(17) 0.053(2) 0.0399(17) -0.0070(16) 0.0123(15) 0.0008(16)
C31 0.0397(18) 0.0472(19) 0.0339(15) 0.0018(14) 0.0183(14) 0.0013(14)
C32 0.059(2) 0.042(2) 0.0437(19) 0.0092(16) 0.0142(18) 0.0116(17)
C33 0.045(2) 0.066(3) 0.054(2) -0.0013(18) 0.0189(18) 0.0187(18)
C34 0.044(2) 0.078(3) 0.046(2) -0.0051(19) 0.0076(17) 0.0036(19)
C35 0.046(2) 0.052(2) 0.055(2) -0.0150(17) 0.0142(18) -0.0044(16)
C36 0.055(2) 0.092(3) 0.0390(18) -0.0006(19) 0.0244(17) -0.012(2)

loop_
_atom_type_symbol
_atom_type_description
_atom_type_scat_dispersion_real
_atom_type_scat_dispersion_imag
_atom_type_scat_source
C C 0.0033 0.0016 'International Tables Vol C Tables 4.2.6.8 and 6.1.1.4'
H H 0.0000 0.0000 'International Tables Vol C Tables 4.2.6.8 and 6.1.1.4'
N N 0.0061 0.0033 'International Tables Vol C Tables 4.2.6.8 and 6.1.1.4'
O O 0.0106 0.0060 'International Tables Vol C Tables 4.2.6.8 and 6.1.1.4'
P P 0.1023 0.0942 'International Tables Vol C Tables 4.2.6.8 and 6.1.1.4'
Cl Cl 0.1484 0.1585 'International Tables Vol C Tables 4.2.6.8 and 6.1.1.4'

loop_
_geom_angle_atom_site_label_1
_geom_angle_atom_site_label_2
_geom_angle_atom_site_label_3
_geom_angle
_geom_angle_site_symmetry_1
_geom_angle_site_symmetry_3
_geom_angle_publ_flag
N1 P1 N2 82.77(13) . . ?
N1 P1 Cl1 104.05(10) . . ?
N2 P1 Cl1 104.14(10) . . ?
O1 P2 N2 106.80(12) . . ?
O1 P2 N1 106.83(12) . . ?
N2 P2 N1 80.36(12) . . ?
C9 O1 P2 124.75(19) . . ?
C1 N1 P1 127.2(2) . . ?
C1 N1 P2 128.3(2) . . ?
P1 N1 P2 97.93(13) . . ?
C5 N2 P1 125.8(2) . . ?
C5 N2 P2 129.3(2) . . ?
P1 N2 P2 97.52(13) . . ?
N1 C1 C4 110.1(3) . . ?
N1 C1 C3 107.9(3) . . ?
C4 C1 C3 110.7(4) . . ?
N1 C1 C2 107.7(3) . . ?
C4 C1 C2 109.9(4) . . ?
C3 C1 C2 110.6(3) . . ?
C1 C2 H2A 109.5 . . ?
C1 C2 H2B 109.5 . . ?
H2A C2 H2B 109.5 . . ?
C1 C2 H2C 109.5 . . ?
H2A C2 H2C 109.5 . . ?
H2B C2 H2C 109.5 . . ?
C1 C3 H3A 109.5 . . ?
C1 C3 H3B 109.5 . . ?
H3A C3 H3B 109.5 . . ?
C1 C3 H3C 109.5 . . ?
H3A C3 H3C 109.5 . . ?
H3B C3 H3C 109.5 . . ?
C1 C4 H4A 109.5 . . ?
C1 C4 H4B 109.5 . . ?
H4A C4 H4B 109.5 . . ?
C1 C4 H4C 109.5 . . ?
H4A C4 H4C 109.5 . . ?
H4B C4 H4C 109.5 . . ?
N2 C5 C8 110.8(3) . . ?
N2 C5 C7 108.6(3) . . ?
C8 C5 C7 110.1(3) . . ?
N2 C5 C6 107.5(3) . . ?
C8 C5 C6 109.3(3) . . ?
C7 C5 C6 110.5(3) . . ?
C5 C6 H6A 109.5 . . ?
C5 C6 H6B 109.5 . . ?
H6A C6 H6B 109.5 . . ?
C5 C6 H6C 109.5 . . ?
H6A C6 H6C 109.5 . . ?
H6B C6 H6C 109.5 . . ?
C5 C7 H7A 109.5 . . ?
C5 C7 H7B 109.5 . . ?
H7A C7 H7B 109.5 . . ?
C5 C7 H7C 109.5 . . ?
H7A C7 H7C 109.5 . . ?
H7B C7 H7C 109.5 . . ?
C5 C8 H8A 109.5 . . ?
C5 C8 H8B 109.5 . . ?
H8A C8 H8B 109.5 . . ?
C5 C8 H8C 109.5 . . ?
H8A C8 H8C 109.5 . . ?
H8B C8 H8C 109.5 . . ?
O1 C9 C13 110.8(3) . . ?
O1 C9 C10 113.7(2) . . ?
C13 C9 C10 103.9(2) . . ?
O1 C9 H9A 109.4 . . ?
C13 C9 H9A 109.4 . . ?
C10 C9 H9A 109.4 . . ?
C9 C10 C11 102.7(3) . . ?
C9 C10 H10A 111.2 . . ?
C11 C10 H10A 111.2 . . ?
C9 C10 H10B 111.2 . . ?
C11 C10 H10B 111.2 . . ?
H10A C10 H10B 109.1 . . ?
C15 C11 C12 103.3(3) . . ?
C15 C11 C10 107.0(3) . . ?
C12 C11 C10 102.9(3) . . ?
C15 C11 H11A 114.2 . . ?
C12 C11 H11A 114.2 . . ?
C10 C11 H11A 114.2 . . ?
C11 C12 C16 113.9(4) . . ?
C11 C12 C17 116.0(3) . . ?
C16 C12 C17 107.2(3) . . ?
C11 C12 C13 93.3(3) . . ?
C16 C12 C13 113.9(3) . . ?
C17 C12 C13 112.3(3) . . ?
C18 C13 C9 114.9(3) . . ?
C18 C13 C14 113.5(3) . . ?
C9 C13 C14 107.5(3) . . ?
C18 C13 C12 118.0(3) . . ?
C9 C13 C12 100.0(3) . . ?
C14 C13 C12 101.2(3) . . ?
C15 C14 C13 104.6(3) . . ?
C15 C14 H14A 110.8 . . ?
C13 C14 H14A 110.8 . . ?
C15 C14 H14B 110.8 . . ?
C13 C14 H14B 110.8 . . ?
H14A C14 H14B 108.9 . . ?
C11 C15 C14 102.2(3) . . ?
C11 C15 H15A 111.3 . . ?
C14 C15 H15A 111.3 . . ?
C11 C15 H15B 111.3 . . ?
C14 C15 H15B 111.3 . . ?
H15A C15 H15B 109.2 . . ?
C12 C16 H16A 109.5 . . ?
C12 C16 H16B 109.5 . . ?
H16A C16 H16B 109.5 . . ?
C12 C16 H16C 109.5 . . ?
H16A C16 H16C 109.5 . . ?
H16B C16 H16C 109.5 . . ?
C12 C17 H17A 109.5 . . ?
C12 C17 H17B 109.5 . . ?
H17A C17 H17B 109.5 . . ?
C12 C17 H17C 109.5 . . ?
H17A C17 H17C 109.5 . . ?
H17B C17 H17C 109.5 . . ?
C13 C18 H18A 109.5 . . ?
C13 C18 H18B 109.5 . . ?
H18A C18 H18B 109.5 . . ?
C13 C18 H18C 109.5 . . ?
H18A C18 H18C 109.5 . . ?
H18B C18 H18C 109.5 . . ?
C27 O2 P4 125.92(18) . . ?
N4 P3 N3 83.04(13) . . ?
N4 P3 Cl2 103.23(9) . . ?
N3 P3 Cl2 104.15(10) . . ?
O2 P4 N3 106.49(12) . . ?
O2 P4 N4 108.15(12) . . ?
N3 P4 N4 80.15(12) . . ?
C19 N3 P3 124.8(2) . . ?
C19 N3 P4 127.8(2) . . ?
P3 N3 P4 97.56(13) . . ?
C23 N4 P3 128.8(2) . . ?
C23 N4 P4 129.9(2) . . ?
P3 N4 P4 97.94(13) . . ?
N3 C19 C21 107.2(3) . . ?
N3 C19 C22 110.0(3) . . ?
C21 C19 C22 111.6(3) . . ?
N3 C19 C20 108.1(2) . . ?
C21 C19 C20 111.4(3) . . ?
C22 C19 C20 108.4(3) . . ?
C19 C20 H20A 109.5 . . ?
C19 C20 H20B 109.5 . . ?
H20A C20 H20B 109.5 . . ?
C19 C20 H20C 109.5 . . ?
H20A C20 H20C 109.5 . . ?
H20B C20 H20C 109.5 . . ?
C19 C21 H21A 109.5 . . ?
C19 C21 H21B 109.5 . . ?
H21A C21 H21B 109.5 . . ?
C19 C21 H21C 109.5 . . ?
H21A C21 H21C 109.5 . . ?
H21B C21 H21C 109.5 . . ?
C19 C22 H22A 109.5 . . ?
C19 C22 H22B 109.5 . . ?
H22A C22 H22B 109.5 . . ?
C19 C22 H22C 109.5 . . ?
H22A C22 H22C 109.5 . . ?
H22B C22 H22C 109.5 . . ?
N4 C23 C24 108.7(3) . . ?
N4 C23 C25 109.6(3) . . ?
C24 C23 C25 109.6(4) . . ?
N4 C23 C26 108.6(3) . . ?
C24 C23 C26 110.6(4) . . ?
C25 C23 C26 109.8(3) . . ?
C23 C24 H24A 109.5 . . ?
C23 C24 H24B 109.5 . . ?
H24A C24 H24B 109.5 . . ?
C23 C24 H24C 109.5 . . ?
H24A C24 H24C 109.5 . . ?
H24B C24 H24C 109.5 . . ?
C23 C25 H25A 109.5 . . ?
C23 C25 H25B 109.5 . . ?
H25A C25 H25B 109.5 . . ?
C23 C25 H25C 109.5 . . ?
H25A C25 H25C 109.5 . . ?
H25B C25 H25C 109.5 . . ?
C23 C26 H26A 109.5 . . ?
C23 C26 H26B 109.5 . . ?
H26A C26 H26B 109.5 . . ?
C23 C26 H26C 109.5 . . ?
H26A C26 H26C 109.5 . . ?
H26B C26 H26C 109.5 . . ?
O2 C27 C28 114.2(2) . . ?
O2 C27 C31 110.3(3) . . ?
C28 C27 C31 102.7(2) . . ?
O2 C27 H27A 109.8 . . ?
C28 C27 H27A 109.8 . . ?
C31 C27 H27A 109.8 . . ?
C29 C28 C27 103.7(2) . . ?
C29 C28 H28A 111.0 . . ?
C27 C28 H28A 111.0 . . ?
C29 C28 H28B 111.0 . . ?
C27 C28 H28B 111.0 . . ?
H28A C28 H28B 109.0 . . ?
C33 C29 C28 106.8(3) . . ?
C33 C29 C30 102.8(3) . . ?
C28 C29 C30 102.0(2) . . ?
C33 C29 H29A 114.6 . . ?
C28 C29 H29A 114.6 . . ?
C30 C29 H29A 114.6 . . ?
C35 C30 C31 115.5(3) . . ?
C35 C30 C29 113.5(3) . . ?
C31 C30 C29 93.8(3) . . ?
C35 C30 C34 106.2(3) . . ?
C31 C30 C34 113.5(3) . . ?
C29 C30 C34 114.4(3) . . ?
C36 C31 C30 117.4(3) . . ?
C36 C31 C32 114.3(3) . . ?
C30 C31 C32 102.4(2) . . ?
C36 C31 C27 113.8(3) . . ?
C30 C31 C27 100.2(3) . . ?
C32 C31 C27 107.2(3) . . ?
C31 C32 C33 104.1(3) . . ?
C31 C32 H32A 110.9 . . ?
C33 C32 H32A 110.9 . . ?
C31 C32 H32B 110.9 . . ?
C33 C32 H32B 110.9 . . ?
H32A C32 H32B 109.0 . . ?
C29 C33 C32 102.6(3) . . ?
C29 C33 H33A 111.2 . . ?
C32 C33 H33A 111.2 . . ?
C29 C33 H33B 111.2 . . ?
C32 C33 H33B 111.2 . . ?
H33A C33 H33B 109.2 . . ?
C30 C34 H34A 109.5 . . ?
C30 C34 H34B 109.5 . . ?
H34A C34 H34B 109.5 . . ?
C30 C34 H34C 109.5 . . ?
H34A C34 H34C 109.5 . . ?
H34B C34 H34C 109.5 . . ?
C30 C35 H35A 109.5 . . ?
C30 C35 H35B 109.5 . . ?
H35A C35 H35B 109.5 . . ?
C30 C35 H35C 109.5 . . ?
H35A C35 H35C 109.5 . . ?
H35B C35 H35C 109.5 . . ?
C31 C36 H36A 109.5 . . ?
C31 C36 H36B 109.5 . . ?
H36A C36 H36B 109.5 . . ?
C31 C36 H36C 109.5 . . ?
H36A C36 H36C 109.5 . . ?
H36B C36 H36C 109.5 . . ?

loop_
_geom_bond_atom_site_label_1
_geom_bond_atom_site_label_2
_geom_bond_distance
_geom_bond_site_symmetry_2
_geom_bond_publ_flag
Cl1 P1 2.1619(13) . ?
P1 N1 1.682(3) . ?
P1 N2 1.695(3) . ?
P1 P2 2.5751(12) . ?
P2 O1 1.612(2) . ?
P2 N2 1.729(3) . ?
P2 N1 1.732(3) . ?
O1 C9 1.453(4) . ?
N1 C1 1.493(4) . ?
N2 C5 1.483(4) . ?
C1 C4 1.508(5) . ?
C1 C3 1.510(6) . ?
C1 C2 1.528(6) . ?
C2 H2A 0.9800 . ?
C2 H2B 0.9800 . ?
C2 H2C 0.9800 . ?
C3 H3A 0.9800 . ?
C3 H3B 0.9800 . ?
C3 H3C 0.9800 . ?
C4 H4A 0.9800 . ?
C4 H4B 0.9800 . ?
C4 H4C 0.9800 . ?
C5 C8 1.506(5) . ?
C5 C7 1.508(5) . ?
C5 C6 1.525(6) . ?
C6 H6A 0.9800 . ?
C6 H6B 0.9800 . ?
C6 H6C 0.9800 . ?
C7 H7A 0.9800 . ?
C7 H7B 0.9800 . ?
C7 H7C 0.9800 . ?
C8 H8A 0.9800 . ?
C8 H8B 0.9800 . ?
C8 H8C 0.9800 . ?
C9 C13 1.526(4) . ?
C9 C10 1.541(4) . ?
C9 H9A 1.0000 . ?
C10 C11 1.543(5) . ?
C10 H10A 0.9900 . ?
C10 H10B 0.9900 . ?
C11 C15 1.523(6) . ?
C11 C12 1.526(5) . ?
C11 H11A 1.0000 . ?
C12 C16 1.536(6) . ?
C12 C17 1.545(5) . ?
C12 C13 1.569(5) . ?
C13 C18 1.517(5) . ?
C13 C14 1.547(5) . ?
C14 C15 1.539(5) . ?
C14 H14A 0.9900 . ?
C14 H14B 0.9900 . ?
C15 H15A 0.9900 . ?
C15 H15B 0.9900 . ?
C16 H16A 0.9800 . ?
C16 H16B 0.9800 . ?
C16 H16C 0.9800 . ?
C17 H17A 0.9800 . ?
C17 H17B 0.9800 . ?
C17 H17C 0.9800 . ?
C18 H18A 0.9800 . ?
C18 H18B 0.9800 . ?
C18 H18C 0.9800 . ?
Cl2 P3 2.1503(12) . ?
O2 C27 1.458(4) . ?
O2 P4 1.613(2) . ?
P3 N4 1.678(3) . ?
P3 N3 1.690(3) . ?
P3 P4 2.5744(11) . ?
P4 N3 1.732(3) . ?
P4 N4 1.735(3) . ?
N3 C19 1.501(4) . ?
N4 C23 1.486(4) . ?
C19 C21 1.521(5) . ?
C19 C22 1.524(5) . ?
C19 C20 1.529(5) . ?
C20 H20A 0.9800 . ?
C20 H20B 0.9800 . ?
C20 H20C 0.9800 . ?
C21 H21A 0.9800 . ?
C21 H21B 0.9800 . ?
C21 H21C 0.9800 . ?
C22 H22A 0.9800 . ?
C22 H22B 0.9800 . ?
C22 H22C 0.9800 . ?
C23 C24 1.509(5) . ?
C23 C25 1.515(5) . ?
C23 C26 1.519(6) . ?
C24 H24A 0.9800 . ?
C24 H24B 0.9800 . ?
C24 H24C 0.9800 . ?
C25 H25A 0.9800 . ?
C25 H25B 0.9800 . ?
C25 H25C 0.9800 . ?
C26 H26A 0.9800 . ?
C26 H26B 0.9800 . ?
C26 H26C 0.9800 . ?
C27 C28 1.541(4) . ?
C27 C31 1.554(4) . ?
C27 H27A 1.0000 . ?
C28 C29 1.540(4) . ?
C28 H28A 0.9900 . ?
C28 H28B 0.9900 . ?
C29 C33 1.522(5) . ?
C29 C30 1.543(5) . ?
C29 H29A 1.0000 . ?
C30 C35 1.538(5) . ?
C30 C31 1.540(5) . ?
C30 C34 1.550(4) . ?
C31 C36 1.513(5) . ?
C31 C32 1.542(5) . ?
C32 C33 1.543(6) . ?
C32 H32A 0.9900 . ?
C32 H32B 0.9900 . ?
C33 H33A 0.9900 . ?
C33 H33B 0.9900 . ?
C34 H34A 0.9800 . ?
C34 H34B 0.9800 . ?
C34 H34C 0.9800 . ?
C35 H35A 0.9800 . ?
C35 H35B 0.9800 . ?
C35 H35C 0.9800 . ?
C36 H36A 0.9800 . ?
C36 H36B 0.9800 . ?
C36 H36C 0.9800 . ?

loop_
_geom_torsion_atom_site_label_1
_geom_torsion_atom_site_label_2
_geom_torsion_atom_site_label_3
_geom_torsion_atom_site_label_4
_geom_torsion
_geom_torsion_site_symmetry_1
_geom_torsion_site_symmetry_2
_geom_torsion_site_symmetry_3
_geom_torsion_site_symmetry_4
_geom_torsion_publ_flag
N2 P2 O1 C9 -40.3(2) . . . . ?
N1 P2 O1 C9 44.4(2) . . . . ?
P1 P2 O1 C9 2.3(2) . . . . ?
N2 P1 N1 C1 162.3(3) . . . . ?
Cl1 P1 N1 C1 -94.9(3) . . . . ?
P2 P1 N1 C1 153.1(3) . . . . ?
N2 P1 N1 P2 9.13(13) . . . . ?
Cl1 P1 N1 P2 111.96(10) . . . . ?
O1 P2 N1 C1 93.5(3) . . . . ?
N2 P2 N1 C1 -161.7(3) . . . . ?
P1 P2 N1 C1 -152.7(3) . . . . ?
O1 P2 N1 P1 -113.78(13) . . . . ?
N2 P2 N1 P1 -9.01(13) . . . . ?
N1 P1 N2 C5 -161.2(3) . . . . ?
Cl1 P1 N2 C5 96.1(3) . . . . ?
P2 P1 N2 C5 -152.1(3) . . . . ?
N1 P1 N2 P2 -9.14(13) . . . . ?
Cl1 P1 N2 P2 -111.86(11) . . . . ?
O1 P2 N2 C5 -95.7(3) . . . . ?
N1 P2 N2 C5 159.5(3) . . . . ?
P1 P2 N2 C5 150.6(3) . . . . ?
O1 P2 N2 P1 113.73(13) . . . . ?
N1 P2 N2 P1 8.93(13) . . . . ?
P1 N1 C1 C4 -52.9(5) . . . . ?
P2 N1 C1 C4 92.3(4) . . . . ?
P1 N1 C1 C3 67.9(4) . . . . ?
P2 N1 C1 C3 -146.8(3) . . . . ?
P1 N1 C1 C2 -172.7(3) . . . . ?
P2 N1 C1 C2 -27.5(4) . . . . ?
P1 N2 C5 C8 56.2(4) . . . . ?
P2 N2 C5 C8 -86.9(4) . . . . ?
P1 N2 C5 C7 177.2(3) . . . . ?
P2 N2 C5 C7 34.1(4) . . . . ?
P1 N2 C5 C6 -63.2(4) . . . . ?
P2 N2 C5 C6 153.6(3) . . . . ?
P2 O1 C9 C13 149.8(2) . . . . ?
P2 O1 C9 C10 -93.6(3) . . . . ?
O1 C9 C10 C11 -125.8(3) . . . . ?
C13 C9 C10 C11 -5.2(3) . . . . ?
C9 C10 C11 C15 76.3(4) . . . . ?
C9 C10 C11 C12 -32.2(4) . . . . ?
C15 C11 C12 C16 -174.5(3) . . . . ?
C10 C11 C12 C16 -63.3(4) . . . . ?
C15 C11 C12 C17 60.3(4) . . . . ?
C10 C11 C12 C17 171.5(3) . . . . ?
C15 C11 C12 C13 -56.5(3) . . . . ?
C10 C11 C12 C13 54.7(3) . . . . ?
O1 C9 C13 C18 -70.8(4) . . . . ?
C10 C9 C13 C18 166.8(3) . . . . ?
O1 C9 C13 C14 56.6(3) . . . . ?
C10 C9 C13 C14 -65.8(3) . . . . ?
O1 C9 C13 C12 161.9(2) . . . . ?
C10 C9 C13 C12 39.4(3) . . . . ?
C11 C12 C13 C18 177.5(3) . . . . ?
C16 C12 C13 C18 -64.5(4) . . . . ?
C17 C12 C13 C18 57.6(4) . . . . ?
C11 C12 C13 C9 -57.3(3) . . . . ?
C16 C12 C13 C9 60.8(4) . . . . ?
C17 C12 C13 C9 -177.2(3) . . . . ?
C11 C12 C13 C14 53.0(3) . . . . ?
C16 C12 C13 C14 171.0(3) . . . . ?
C17 C12 C13 C14 -66.9(4) . . . . ?
C18 C13 C14 C15 -159.5(3) . . . . ?
C9 C13 C14 C15 72.3(3) . . . . ?
C12 C13 C14 C15 -32.0(3) . . . . ?
C12 C11 C15 C14 38.4(3) . . . . ?
C10 C11 C15 C14 -69.8(3) . . . . ?
C13 C14 C15 C11 -2.9(4) . . . . ?
C27 O2 P4 N3 44.7(2) . . . . ?
C27 O2 P4 N4 -40.1(2) . . . . ?
C27 O2 P4 P3 2.5(2) . . . . ?
N4 P3 N3 C19 156.5(3) . . . . ?
Cl2 P3 N3 C19 -101.6(2) . . . . ?
P4 P3 N3 C19 147.7(3) . . . . ?
N4 P3 N3 P4 8.79(13) . . . . ?
Cl2 P3 N3 P4 110.74(10) . . . . ?
O2 P4 N3 C19 99.0(3) . . . . ?
N4 P4 N3 C19 -154.8(3) . . . . ?
P3 P4 N3 C19 -146.2(3) . . . . ?
O2 P4 N3 P3 -114.72(12) . . . . ?
N4 P4 N3 P3 -8.56(12) . . . . ?
N3 P3 N4 C23 -169.4(3) . . . . ?
Cl2 P3 N4 C23 87.7(3) . . . . ?
P4 P3 N4 C23 -160.6(3) . . . . ?
N3 P3 N4 P4 -8.79(13) . . . . ?
Cl2 P3 N4 P4 -111.75(10) . . . . ?
O2 P4 N4 C23 -86.9(3) . . . . ?
N3 P4 N4 C23 168.9(3) . . . . ?
P3 P4 N4 C23 160.2(3) . . . . ?
O2 P4 N4 P3 112.89(13) . . . . ?
N3 P4 N4 P3 8.63(13) . . . . ?
P3 N3 C19 C21 66.1(3) . . . . ?
P4 N3 C19 C21 -156.0(2) . . . . ?
P3 N3 C19 C22 -55.5(4) . . . . ?
P4 N3 C19 C22 82.4(3) . . . . ?
P3 N3 C19 C20 -173.7(2) . . . . ?
P4 N3 C19 C20 -35.8(4) . . . . ?
P3 N4 C23 C24 -132.5(3) . . . . ?
P4 N4 C23 C24 72.9(4) . . . . ?
P3 N4 C23 C25 107.8(3) . . . . ?
P4 N4 C23 C25 -46.7(4) . . . . ?
P3 N4 C23 C26 -12.1(4) . . . . ?
P4 N4 C23 C26 -166.7(3) . . . . ?
P4 O2 C27 C28 -85.9(3) . . . . ?
P4 O2 C27 C31 159.05(19) . . . . ?
O2 C27 C28 C29 -124.3(3) . . . . ?
C31 C27 C28 C29 -4.9(3) . . . . ?
C27 C28 C29 C33 75.8(3) . . . . ?
C27 C28 C29 C30 -31.7(3) . . . . ?
C33 C29 C30 C35 -175.5(3) . . . . ?
C28 C29 C30 C35 -64.9(3) . . . . ?
C33 C29 C30 C31 -55.6(3) . . . . ?
C28 C29 C30 C31 55.0(3) . . . . ?
C33 C29 C30 C34 62.4(4) . . . . ?
C28 C29 C30 C34 173.0(3) . . . . ?
C35 C30 C31 C36 -63.1(4) . . . . ?
C29 C30 C31 C36 178.6(3) . . . . ?
C34 C30 C31 C36 59.9(4) . . . . ?
C35 C30 C31 C32 170.9(3) . . . . ?
C29 C30 C31 C32 52.6(3) . . . . ?
C34 C30 C31 C32 -66.1(3) . . . . ?
C35 C30 C31 C27 60.6(3) . . . . ?
C29 C30 C31 C27 -57.7(3) . . . . ?
C34 C30 C31 C27 -176.4(3) . . . . ?
O2 C27 C31 C36 -72.0(4) . . . . ?
C28 C27 C31 C36 165.9(3) . . . . ?
O2 C27 C31 C30 161.8(2) . . . . ?
C28 C27 C31 C30 39.8(3) . . . . ?
O2 C27 C31 C32 55.3(3) . . . . ?
C28 C27 C31 C32 -66.8(3) . . . . ?
C36 C31 C32 C33 -160.0(3) . . . . ?
C30 C31 C32 C33 -32.0(3) . . . . ?
C27 C31 C32 C33 73.0(3) . . . . ?
C28 C29 C33 C32 -69.6(3) . . . . ?
C30 C29 C33 C32 37.4(3) . . . . ?
C31 C32 C33 C29 -3.2(3) . . . . ?
